data_2200197
loop_
_publ_author_name
'Matthew A. Lynn'
'Hugh D. Selby'
'Michael D. Carducci'
'Michael A. Bruck'
'Carina Grittini'
'Dennis L. Lichtenberger'

_publ_section_title Tetrakis[\m-<i>N</i>,<i>N</i>'-bis(4-bromophenyl)formamidinato-<i>N</i>:<i>N</i>']dimolybdenum(II)
_journal_issue 2
_journal_name_full 'Acta Crystallographica Section E'
_journal_page_first m70
_journal_page_last m71
_journal_paper_doi 10.1107/S160053680100071X
_journal_volume 57
_journal_year 2001
_chemical_formula_analytical 'C52 H36 Br8 Mo2 N8'
_chemical_formula_iupac '[Mo2 (C13 H9 Br2 N2)4]'
_chemical_formula_moiety 'C52 H36 Br8 Mo2 N8'
_chemical_formula_structural '(C13 H9 Br2 N2)4 Mo2'
_chemical_formula_sum 'C52 H36 Br8 Mo2 N8'
_chemical_formula_weight 1604.05
_chemical_name_common 'tetrakis-((4-Br-Ph)form) dimolybdenum(II)'
_chemical_name_systematic
;
Tetrakis[\m-N,N'-bis(4-bromophenyl)formamidinato-N:N']dimolybdenum(II)
;
_space_group_IT_number 2
_symmetry_cell_setting triclinic
_symmetry_space_group_name_Hall '-P 1'
_symmetry_space_group_name_H-M 'P -1'
_audit_creation_method SHELXL-97
_cell_angle_alpha 107.00(3)
_cell_angle_beta 92.56(3)
_cell_angle_gamma 113.31(3)
_cell_formula_units_Z 1
_cell_length_a 10.437(2)
_cell_length_b 11.610(2)
_cell_length_c 12.801(3)
_cell_measurement_reflns_used 25
_cell_measurement_temperature 296(2)
_cell_measurement_theta_max 15
_cell_measurement_theta_min 10
_cell_volume 1339.4(7)
_computing_cell_refinement 'CAD-4 Operations Manual'
_computing_data_collection 'CAD-4 Operations Manual (Enraf-Nonius, 1977)'
_computing_data_reduction 'MolEN (Fair, 1990)'
_computing_molecular_graphics 'SHELXTL (Bruker, 1997)'
_computing_publication_material SHELXTL
_computing_structure_refinement 'SHELXL97 (Sheldrick, 1997)'
_computing_structure_solution 'SHELXS97 (Sheldrick, 1990)'
_diffrn_ambient_temperature 296(2)
_diffrn_measured_fraction_theta_full 1.000
_diffrn_measured_fraction_theta_max 1.000
_diffrn_measurement_device_type 'Enraf-Nonius CAD-4'
_diffrn_measurement_method \w-2\q
_diffrn_radiation_monochromator graphite
_diffrn_radiation_source 'fine-focus sealed tube'
_diffrn_radiation_type MoK\a
_diffrn_radiation_wavelength .71073
_diffrn_reflns_av_R_equivalents .0000
_diffrn_reflns_av_sigmaI/netI .1612
_diffrn_reflns_limit_h_max 12
_diffrn_reflns_limit_h_min 0
_diffrn_reflns_limit_k_max 12
_diffrn_reflns_limit_k_min -13
_diffrn_reflns_limit_l_max 15
_diffrn_reflns_limit_l_min -15
_diffrn_reflns_number 4717
_diffrn_reflns_theta_full 25.0
_diffrn_reflns_theta_max 25.0
_diffrn_reflns_theta_min 1.69
_diffrn_standards_decay_% 1.2
_diffrn_standards_interval_time 60
_diffrn_standards_number 3
_exptl_absorpt_coefficient_mu 6.479
_exptl_absorpt_correction_T_max .825
_exptl_absorpt_correction_T_min .601
_exptl_absorpt_correction_type '\y scan'
_exptl_absorpt_process_details '(North et al., 1968)'
_exptl_crystal_colour yellow
_exptl_crystal_density_diffrn 1.989
_exptl_crystal_density_method 'not measured'
_exptl_crystal_description plate
_exptl_crystal_F_000 768
_exptl_crystal_size_max .18
_exptl_crystal_size_mid .12
_exptl_crystal_size_min .03
_refine_diff_density_max .58
_refine_diff_density_min -.75
_refine_ls_extinction_method none
_refine_ls_goodness_of_fit_ref 1.004
_refine_ls_hydrogen_treatment constr
_refine_ls_matrix_type full
_refine_ls_number_constraints 0
_refine_ls_number_parameters 320
_refine_ls_number_reflns 4717
_refine_ls_number_restraints 0
_refine_ls_restrained_S_all 1.004
_refine_ls_R_factor_all .174
_refine_ls_R_factor_gt .064
_refine_ls_shift/su_max .003
_refine_ls_shift/su_mean .000
_refine_ls_structure_factor_coef Fsqd
_refine_ls_weighting_details 'calc w = 1/[\s^2^(Fo^2^)+(0.0265P)^2^] where P = (Fo^2^+2Fc^2^)/3'
_refine_ls_weighting_scheme calc
_refine_ls_wR_factor_ref .110
_reflns_number_gt 2283
_reflns_number_total 4717
_reflns_threshold_expression I>2\s(I)
_cod_data_source_file ob6010.cif
_cod_data_source_block I
_cod_depositor_comments
;
The following automatic conversions were performed:
'_symmetry_cell_setting' value 'Triclinic' changed to 'triclinic'
according to '/home/saulius/struct/CIF-dictionaries/cif_core.dic'
dictionary named 'cif_core.dic' version 2.4.1 from 2010-06-29.

Automatic conversion script
Id: cif_fix_enum 1527 2010-12-29 10:47:43Z saulius 

The following automatic conversions were performed:

'_symmetry_cell_setting' value 'Triclinic' changed to 'triclinic'
according to /home/saulius/struct/CIF-dictionaries/cif_core.dic
dictionary named 'cif_core.dic' version 2.4.1 from 2010-06-29.

Automatic conversion script
Id: cif_fix_values 1715 2011-07-08 13:25:40Z adriana 
;
_cod_original_cell_volume 1339.4(5)
_cod_database_code 2200197
_cod_database_fobs_code 2200197

loop_
_symmetry_equiv_pos_as_xyz
'x, y, z'
'-x, -y, -z'

loop_
_atom_site_label
_atom_site_fract_x
_atom_site_fract_y
_atom_site_fract_z
_atom_site_U_iso_or_equiv
_atom_site_adp_type
_atom_site_calc_flag
_atom_site_refinement_flags
_atom_site_occupancy
_atom_site_disorder_assembly
_atom_site_disorder_group
_atom_site_type_symbol
Mo1 .41030(8) .44048(8) .43772(7) .0328(2) Uani d . 1 . . Mo
N1 .5175(7) .4954(7) .3112(6) .038(2) Uani d . 1 . . N
N3 .7173(7) .6314(7) .4452(6) .037(2) Uani d . 1 . . N
N4 .3508(7) .6044(7) .4617(6) .042(2) Uani d . 1 . . N
Br3 1.34044(11) 1.02096(11) .55244(11) .0712(4) Uani d . 1 . . Br
Br4 -.06996(12) .60134(13) .11544(10) .0733(4) Uani d . 1 . . Br
Br1' .3185(15) .1719(17) -.1768(13) .1051(10) Uani d P .172(4) . . Br
Br1 .2441(3) .1352(3) -.1660(2) .1051(10) Uani d P .828 . . Br
C1 .6517(10) .5802(9) .3412(8) .045(3) Uani d . 1 . . C
H1 .7020 .6049 .2872 .054 Uiso calc R 1 . . H
C2 .4298(10) .7176(9) .5429(7) .037(2) Uani d . 1 . . C
H2 .4074 .7899 .5557 .045 Uiso calc R 1 . . H
C31 .8595(9) .7300(9) .4735(8) .036(2) Uani d . 1 . . C
C32 .9203(9) .8018(8) .4052(7) .040(2) Uani d . 1 . . C
H32A .8638 .7913 .3418 .048 Uiso calc R 1 . . H
C34 1.1451(10) .9051(8) .5216(9) .045(3) Uani d . 1 . . C
C35 1.0869(9) .8388(8) .5930(8) .045(3) Uani d . 1 . . C
H35A 1.1428 .8529 .6582 .054 Uiso calc R 1 . . H
C36 .9449(9) .7511(9) .5673(8) .041(3) Uani d . 1 . . C
H36A .9065 .7054 .6154 .050 Uiso calc R 1 . . H
C33 1.0615(11) .8878(9) .4283(9) .055(3) Uani d . 1 . . C
H33A 1.0999 .9340 .3806 .067 Uiso calc R 1 . . H
C12 .5428(11) .3898(10) .1210(8) .065(3) Uani d . 1 . . C
H12A .6399 .4205 .1434 .078 Uiso calc R 1 . . H
C11 .4633(11) .4226(9) .1962(8) .044(3) Uani d . 1 . . C
C15 .2569(12) .2912(11) .0518(10) .068(3) Uani d . 1 . . C
H15A .1593 .2570 .0295 .082 Uiso calc R 1 . . H
C16 .3198(11) .3738(10) .1598(8) .056(3) Uani d . 1 . . C
H16A .2639 .3969 .2090 .067 Uiso calc R 1 . . H
C13 .4795(13) .3107(11) .0108(10) .080(4) Uani d . 1 . . C
H13A .5347 .2923 -.0410 .096 Uiso calc R 1 . . H
C14 .3357(14) .2606(11) -.0203(9) .070(4) Uani d . 1 . . C
C42 .1081(10) .5406(9) .3775(8) .047(3) Uani d . 1 . . C
H42A .0748 .4998 .4295 .056 Uiso calc R 1 . . H
C41 .2520(9) .6057(8) .3811(7) .035(2) Uani d . 1 . . C
C43 .0137(11) .5367(10) .2955(9) .052(3) Uani d . 1 . . C
H43A -.0832 .4881 .2898 .063 Uiso calc R 1 . . H
C44 .0605(10) .6024(9) .2239(8) .040(2) Uani d . 1 . . C
C46 .2967(10) .6713(9) .3078(9) .053(3) Uani d . 1 . . C
H46A .3935 .7184 .3115 .063 Uiso calc R 1 . . H
C45 .2025(11) .6696(10) .2287(9) .060(3) Uani d . 1 . . C
H45A .2352 .7140 .1787 .072 Uiso calc R 1 . . H
N2 .5395(8) .7277(7) .6051(6) .040(2) Uani d . 1 . . N
Br2 .80372(15) 1.18852(13) 1.04535(11) .0919(5) Uani d . 1 . . Br
C21 .5989(10) .8394(9) .7057(7) .036(2) Uani d . 1 . . C
C22 .5170(11) .8916(9) .7671(8) .054(3) Uani d . 1 . . C
H22A .4201 .8568 .7411 .064 Uiso calc R 1 . . H
C23 .5791(12) .9969(10) .8689(9) .068(3) Uani d . 1 . . C
H23A .5229 1.0297 .9110 .081 Uiso calc R 1 . . H
C24 .7213(12) 1.0507(9) .9056(8) .052(3) Uani d . 1 . . C
C25 .8037(11) 1.0022(9) .8471(9) .060(3) Uani d . 1 . . C
H25A .9005 1.0389 .8744 .072 Uiso calc R 1 . . H
C26 .7450(10) .8964(9) .7447(9) .056(3) Uani d . 1 . . C
H26A .8029 .8649 .7038 .067 Uiso calc R 1 . . H

loop_
_atom_site_aniso_label
_atom_site_aniso_U_11
_atom_site_aniso_U_22
_atom_site_aniso_U_33
_atom_site_aniso_U_12
_atom_site_aniso_U_13
_atom_site_aniso_U_23
Mo1 .0301(5) .0341(5) .0285(5) .0107(4) .0027(4) .0073(4)
N1 .031(4) .036(4) .028(5) -.002(4) -.004(4) .006(4)
N3 .023(4) .041(5) .036(5) .010(4) .004(4) .005(4)
N4 .033(4) .043(5) .048(5) .019(4) .006(4) .011(4)
Br3 .0394(7) .0550(8) .0990(11) .0049(6) .0163(7) .0191(7)
Br4 .0646(8) .1045(10) .0660(9) .0469(8) .0070(7) .0357(8)
Br1' .146(2) .109(2) .0444(11) .073(2) -.0297(17) -.0161(11)
Br1 .146(2) .109(2) .0444(11) .073(2) -.0297(17) -.0161(11)
C1 .045(6) .039(6) .052(7) .013(5) .015(5) .021(5)
C2 .049(6) .031(6) .037(6) .021(5) .014(5) .011(5)
C31 .038(6) .046(6) .041(7) .028(5) .021(5) .022(5)
C32 .044(6) .038(6) .030(6) .015(5) .009(5) .003(5)
C34 .033(6) .026(6) .061(7) .000(4) .020(5) .008(5)
C35 .033(6) .031(6) .055(7) .007(5) -.007(5) .003(5)
C36 .032(6) .044(6) .044(7) .012(5) .006(5) .016(5)
C33 .052(7) .040(6) .065(8) .007(5) .015(6) .023(6)
C12 .046(7) .078(8) .034(7) .006(6) .000(6) -.001(6)
C11 .051(7) .050(7) .034(6) .020(6) .012(5) .020(5)
C15 .059(8) .073(8) .054(8) .028(7) -.008(7) .000(7)
C16 .065(8) .071(8) .033(6) .038(6) .005(6) .006(6)
C13 .083(10) .094(10) .054(9) .044(8) .027(8) .000(7)
C14 .084(10) .075(9) .037(7) .039(8) -.018(7) -.002(6)
C42 .054(7) .062(7) .044(7) .033(6) .020(5) .032(6)
C41 .030(5) .034(6) .036(6) .011(4) -.007(5) .008(5)
C43 .054(7) .057(7) .069(8) .037(6) .021(6) .033(6)
C44 .046(6) .037(6) .046(7) .027(5) .003(5) .013(5)
C46 .037(6) .053(7) .076(8) .016(5) .014(6) .036(6)
C45 .061(8) .076(8) .053(8) .024(7) .018(6) .041(6)
N2 .040(5) .032(5) .033(5) .007(4) -.006(4) .002(4)
Br2 .1013(11) .0716(9) .0542(9) .0133(8) .0076(8) -.0118(7)
C21 .049(6) .034(6) .023(5) .022(5) .001(5) .001(4)
C22 .059(7) .045(6) .041(7) .017(5) .006(6) .000(5)
C23 .065(8) .068(8) .058(8) .034(7) .016(7) -.004(6)
C24 .059(7) .034(6) .044(7) .011(6) .002(6) -.001(5)
C25 .050(7) .040(7) .064(8) .006(5) -.005(6) .001(6)
C26 .046(7) .046(7) .062(8) .019(6) -.003(6) .002(6)

loop_
_atom_type_symbol
_atom_type_description
_atom_type_scat_dispersion_real
_atom_type_scat_dispersion_imag
_atom_type_scat_source
C C .0033 .0016 'International Tables Vol C Tables 4.2.6.8 and 6.1.1.4'
H H .0000 .0000 'International Tables Vol C Tables 4.2.6.8 and 6.1.1.4'
N N .0061 .0033 'International Tables Vol C Tables 4.2.6.8 and 6.1.1.4'
Br Br -.2901 2.4595 'International Tables Vol C Tables 4.2.6.8 and 6.1.1.4'
Mo Mo -1.6832 .6857 'International Tables Vol C Tables 4.2.6.8 and 6.1.1.4'

loop_
_geom_angle_atom_site_label_1
_geom_angle_atom_site_label_2
_geom_angle_atom_site_label_3
_geom_angle_site_symmetry_1
_geom_angle_site_symmetry_3
_geom_angle
_geom_angle_publ_flag
Mo1 Mo1 N1 2_666 . 93.60(19) yes
Mo1 Mo1 N2 2_666 2_666 93.7(2) yes
N1 Mo1 N2 . 2_666 87.4(3) ?
Mo1 Mo1 N4 2_666 . 91.3(2) yes
N1 Mo1 N4 . . 88.5(3) ?
N2 Mo1 N4 2_666 . 173.7(3) ?
Mo1 Mo1 N3 2_666 2_666 91.98(19) yes
N1 Mo1 N3 . 2_666 174.3(3) ?
N2 Mo1 N3 2_666 2_666 91.1(3) ?
N4 Mo1 N3 . 2_666 92.5(3) ?
C1 N1 C11 . . 118.2(8) ?
C1 N1 Mo1 . . 117.0(6) ?
C11 N1 Mo1 . . 122.9(6) ?
C1 N3 C31 . . 119.3(8) ?
C1 N3 Mo1 . 2_666 115.3(6) ?
C31 N3 Mo1 . 2_666 125.3(6) ?
C2 N4 C41 . . 118.1(8) ?
C2 N4 Mo1 . . 117.6(6) ?
C41 N4 Mo1 . . 122.9(6) ?
Br1 Br1' C14 . . 77.4(14) ?
Br1' Br1 C14 . . 79.6(13) ?
N1 C1 N3 . . 122.0(9) ?
N1 C1 H1 . . 119.0 ?
N3 C1 H1 . . 119.0 ?
N2 C2 N4 . . 120.0(8) ?
N2 C2 H2 . . 120.0 ?
N4 C2 H2 . . 120.0 ?
C36 C31 C32 . . 117.3(9) ?
C36 C31 N3 . . 120.1(8) ?
C32 C31 N3 . . 122.4(9) ?
C33 C32 C31 . . 121.9(10) ?
C33 C32 H32A . . 119.0 ?
C31 C32 H32A . . 119.0 ?
C33 C34 C35 . . 119.9(9) ?
C33 C34 Br3 . . 119.8(8) ?
C35 C34 Br3 . . 120.3(8) ?
C34 C35 C36 . . 119.5(9) ?
C34 C35 H35A . . 120.2 ?
C36 C35 H35A . . 120.2 ?
C31 C36 C35 . . 121.7(9) ?
C31 C36 H36A . . 119.1 ?
C35 C36 H36A . . 119.1 ?
C34 C33 C32 . . 119.6(10) ?
C34 C33 H33A . . 120.2 ?
C32 C33 H33A . . 120.2 ?
C11 C12 C13 . . 120.6(10) ?
C11 C12 H12A . . 119.7 ?
C13 C12 H12A . . 119.7 ?
C12 C11 C16 . . 117.8(10) ?
C12 C11 N1 . . 124.1(9) ?
C16 C11 N1 . . 117.9(9) ?
C14 C15 C16 . . 120.1(11) ?
C14 C15 H15A . . 120.0 ?
C16 C15 H15A . . 120.0 ?
C11 C16 C15 . . 121.4(10) ?
C11 C16 H16A . . 119.3 ?
C15 C16 H16A . . 119.3 ?
C14 C13 C12 . . 119.4(11) ?
C14 C13 H13A . . 120.3 ?
C12 C13 H13A . . 120.3 ?
C15 C14 C13 . . 120.8(11) ?
C15 C14 Br1 . . 119.0(10) ?
C13 C14 Br1 . . 120.1(10) ?
C15 C14 Br1' . . 139.8(11) ?
C13 C14 Br1' . . 99.1(11) ?
Br1 C14 Br1' . . 23.0(5) ?
C41 C42 C43 . . 119.4(9) ?
C41 C42 H42A . . 120.3 ?
C43 C42 H42A . . 120.3 ?
C46 C41 C42 . . 118.6(9) ?
C46 C41 N4 . . 121.5(8) ?
C42 C41 N4 . . 120.0(9) ?
C44 C43 C42 . . 120.9(10) ?
C44 C43 H43A . . 119.6 ?
C42 C43 H43A . . 119.6 ?
C43 C44 C45 . . 120.0(9) ?
C43 C44 Br4 . . 120.4(8) ?
C45 C44 Br4 . . 119.5(8) ?
C41 C46 C45 . . 121.6(9) ?
C41 C46 H46A . . 119.2 ?
C45 C46 H46A . . 119.2 ?
C44 C45 C46 . . 119.5(10) ?
C44 C45 H45A . . 120.3 ?
C46 C45 H45A . . 120.3 ?
C2 N2 C21 . . 116.6(8) ?
C2 N2 Mo1 . 2_666 117.0(6) ?
C21 N2 Mo1 . 2_666 125.5(6) ?
C22 C21 C26 . . 118.7(9) ?
C22 C21 N2 . . 122.5(9) ?
C26 C21 N2 . . 118.8(9) ?
C21 C22 C23 . . 120.5(10) ?
C21 C22 H22A . . 119.8 ?
C23 C22 H22A . . 119.8 ?
C24 C23 C22 . . 120.0(10) ?
C24 C23 H23A . . 120.0 ?
C22 C23 H23A . . 120.0 ?
C25 C24 C23 . . 120.8(10) ?
C25 C24 Br2 . . 119.3(8) ?
C23 C24 Br2 . . 119.8(9) ?
C24 C25 C26 . . 120.8(10) ?
C24 C25 H25A . . 119.6 ?
C26 C25 H25A . . 119.6 ?
C21 C26 C25 . . 119.3(10) ?
C21 C26 H26A . . 120.4 ?
C25 C26 H26A . . 120.4 ?

loop_
_geom_bond_atom_site_label_1
_geom_bond_atom_site_label_2
_geom_bond_site_symmetry_2
_geom_bond_distance
_geom_bond_publ_flag
Mo1 Mo1 2_666 2.0869(19) yes
Mo1 N1 . 2.117(7) yes
Mo1 N2 2_666 2.144(7) yes
Mo1 N4 . 2.171(7) yes
Mo1 N3 2_666 2.178(7) yes
N1 C1 . 1.310(10) ?
N1 C11 . 1.421(10) ?
N3 C1 . 1.315(11) ?
N3 C31 . 1.418(10) ?
N3 Mo1 2_666 2.178(7) ?
N4 C2 . 1.324(10) ?
N4 C41 . 1.434(10) ?
Br3 C34 . 1.890(9) ?
Br4 C44 . 1.894(9) ?
Br1' Br1 . .765(15) ?
Br1' C14 . 1.929(19) ?
Br1 C14 . 1.914(10) ?
C1 H1 . .9300 ?
C2 N2 . 1.310(10) ?
C2 H2 . .9300 ?
C31 C36 . 1.362(12) ?
C31 C32 . 1.386(11) ?
C32 C33 . 1.370(11) ?
C32 H32A . .9300 ?
C34 C33 . 1.362(13) ?
C34 C35 . 1.374(12) ?
C35 C36 . 1.382(11) ?
C35 H35A . .9300 ?
C36 H36A . .9300 ?
C33 H33A . .9300 ?
C12 C11 . 1.367(13) ?
C12 C13 . 1.395(13) ?
C12 H12A . .9300 ?
C11 C16 . 1.376(12) ?
C15 C14 . 1.327(14) ?
C15 C16 . 1.381(13) ?
C15 H15A . .9300 ?
C16 H16A . .9300 ?
C13 C14 . 1.367(14) ?
C13 H13A . .9300 ?
C42 C41 . 1.379(11) ?
C42 C43 . 1.385(12) ?
C42 H42A . .9300 ?
C41 C46 . 1.362(12) ?
C43 C44 . 1.347(12) ?
C43 H43A . .9300 ?
C44 C45 . 1.363(12) ?
C46 C45 . 1.369(13) ?
C46 H46A . .9300 ?
C45 H45A . .9300 ?
N2 C21 . 1.428(10) ?
N2 Mo1 2_666 2.144(7) ?
Br2 C24 . 1.897(10) ?
C21 C22 . 1.381(12) ?
C21 C26 . 1.398(11) ?
C22 C23 . 1.406(13) ?
C22 H22A . .9300 ?
C23 C24 . 1.359(13) ?
C23 H23A . .9300 ?
C24 C25 . 1.346(13) ?
C25 C26 . 1.412(12) ?
C25 H25A . .9300 ?
C26 H26A . .9300 ?
